data_7701820
loop_
_publ_author_name
'Capel Berdiell, Izar'
'Farmiloe, Sarah E.'
'Kulmaczewski, Rafal'
'Halcrow, Malcolm'

_publ_section_title
;
 Molecular Squares, Coordination Polymers and Mononuclear Complexes
 Supported by 2,4-Dipyrazolyl-6H-1,3,5-triazine and
 4,6-Dipyrazolylpyrimidine Ligands
;
_journal_name_full 'Dalton Transactions'
_journal_paper_doi 10.1039/C9DT04003J
_journal_year 2019
_chemical_absolute_configuration ad
_chemical_formula_moiety 'C9 H5 Cl2 N7, C2 H3 N'
_chemical_formula_sum 'C11 H8 Cl2 N8'
_chemical_formula_weight 323.15
_chemical_name_systematic
;
2,4-Bis(4-chloropyrazol-1-yl)-6H-1,3,5-triazine acetonitrile solvate
;
_space_group_crystal_system orthorhombic
_space_group_IT_number 19
_space_group_name_Hall 'P 2ac 2ab'
_space_group_name_H-M_alt 'P 21 21 21'
_atom_sites_solution_hydrogens geom
_atom_sites_solution_primary direct
_atom_sites_solution_secondary difmap
_audit_creation_date 2019-07-05
_audit_creation_method
;
  Olex2 1.2
  (compiled Apr 23 2013 17:54:37, GUI svn.r4466)
;
_audit_update_record
;
2019-10-04 deposited with the CCDC.	2019-11-05 downloaded from the CCDC.
;
_cell_angle_alpha 90.00
_cell_angle_beta 90.00
_cell_angle_gamma 90.00
_cell_formula_units_Z 4
_cell_length_a 3.9058(4)
_cell_length_b 16.7955(15)
_cell_length_c 20.5409(9)
_cell_measurement_reflns_used 2008
_cell_measurement_temperature 120(2)
_cell_measurement_theta_max 73.57
_cell_measurement_theta_min 4.29
_cell_volume 1347.48(19)
_computing_cell_refinement 'CrysAlisPro, Agilent Technologies'
_computing_data_collection 'CrysAlisPro, Agilent Technologies'
_computing_data_reduction 'CrysAlisPro, Agilent Technologies'
_computing_molecular_graphics 'XSEED (Barbour, 2001)'
_computing_publication_material
;
O. V. Dolomanov, L. J. Bourhis, R. J. Gildea, J. A. K. Howard and H. Puschmann,
OLEX2: a complete structure solution, refinement and analysis program.
J. Appl. Cryst. (2009). 42, 339-341.
;
_computing_structure_refinement 'SHELXL-97 (Sheldrick, 1997)'
_computing_structure_solution 'SHELXS-97 (Sheldrick, 1990)'
_diffrn_ambient_temperature 120(2)
_diffrn_detector_area_resol_mean 5.3095
_diffrn_measured_fraction_theta_full 0.988
_diffrn_measured_fraction_theta_max 0.971
_diffrn_measurement_device_type 'SuperNova, Dual, Cu at zero, Atlas'
_diffrn_measurement_method '\w scans'
_diffrn_radiation_monochromator mirror
_diffrn_radiation_source 'SuperNova (Cu) X-ray Source'
_diffrn_radiation_type CuK\a
_diffrn_radiation_wavelength 1.54184
_diffrn_reflns_av_R_equivalents 0.0255
_diffrn_reflns_av_unetI/netI 0.0413
_diffrn_reflns_limit_h_max 4
_diffrn_reflns_limit_h_min -3
_diffrn_reflns_limit_k_max 20
_diffrn_reflns_limit_k_min -15
_diffrn_reflns_limit_l_max 24
_diffrn_reflns_limit_l_min -24
_diffrn_reflns_number 3249
_diffrn_reflns_theta_full 72.00
_diffrn_reflns_theta_max 74.04
_diffrn_reflns_theta_min 3.40
_diffrn_standards_decay_% 0
_diffrn_standards_interval_count 0
_diffrn_standards_interval_time 0
_diffrn_standards_number 0
_exptl_absorpt_coefficient_mu 4.411
_exptl_absorpt_correction_T_max 1.000
_exptl_absorpt_correction_T_min 0.834
_exptl_absorpt_correction_type multi-scan
_exptl_absorpt_process_details
; 
CrysAlisPro, Agilent Technologies,
Version 1.171.36.24 (release 03-12-2012 CrysAlis171 .NET)
Empirical absorption correction using spherical harmonics,
 implemented in SCALE3 ABSPACK scaling algorithm.
;
_exptl_crystal_colour colourless
_exptl_crystal_density_diffrn 1.593
_exptl_crystal_density_method 'not measured'
_exptl_crystal_description needle
_exptl_crystal_F_000 656
_exptl_crystal_recrystallization_method 'Re-crystallisation from solvent: acetonitrile/diethyl ether'
_exptl_crystal_size_max 0.40
_exptl_crystal_size_mid 0.10
_exptl_crystal_size_min 0.05
_refine_diff_density_max 0.254
_refine_diff_density_min -0.286
_refine_diff_density_rms 0.055
_refine_ls_abs_structure_details 'Flack H D (1983), Acta Cryst. A39, 876-881'
_refine_ls_abs_structure_Flack 0.346(19)
_refine_ls_extinction_method none
_refine_ls_goodness_of_fit_ref 1.065
_refine_ls_hydrogen_treatment constr
_refine_ls_matrix_type full
_refine_ls_number_parameters 192
_refine_ls_number_reflns 2346
_refine_ls_number_restraints 0
_refine_ls_restrained_S_all 1.065
_refine_ls_R_factor_all 0.0375
_refine_ls_R_factor_gt 0.0332
_refine_ls_shift/su_max 0.001
_refine_ls_shift/su_mean 0.000
_refine_ls_structure_factor_coef Fsqd
_refine_ls_weighting_details 'calc w=1/[\s^2^(Fo^2^)+(0.0485P)^2^+0.1533P] where P=(Fo^2^+2Fc^2^)/3'
_refine_ls_weighting_scheme calc
_refine_ls_wR_factor_gt 0.0856
_refine_ls_wR_factor_ref 0.0879
_reflns_number_gt 2142
_reflns_number_total 2346
_reflns_threshold_expression >2sigma(I)
_cod_data_source_file c9dt04003j2.cif
_cod_data_source_block sf-6
_cod_database_code 7701820
_olex2_refinement_description
;
1. Fixed Uiso
 At 1.2 times of:
  All C(H) groups
 At 1.5 times of:
  All C(H,H,H) groups
2.a Aromatic/amide H refined with riding coordinates:
 C4(H4), C9(H9), C11(H11), C15(H15), C17(H17)
2.b Idealised Me refined as rotating group:
 C19(H19A,H19B,H19C)
;

loop_
_space_group_symop_id
_space_group_symop_operation_xyz
1 'x, y, z'
2 '-x+1/2, -y, z+1/2'
3 'x+1/2, -y+1/2, -z'
4 '-x, y+1/2, -z+1/2'

loop_
_atom_site_label
_atom_site_type_symbol
_atom_site_fract_x
_atom_site_fract_y
_atom_site_fract_z
_atom_site_U_iso_or_equiv
_atom_site_adp_type
_atom_site_occupancy
_atom_site_symmetry_multiplicity
_atom_site_calc_flag
_atom_site_refinement_flags
N1 N 0.4968(6) 0.55804(12) 0.60154(11) 0.0192(5) Uani 1 1 d .
C2 C 0.3336(8) 0.62711(15) 0.60721(12) 0.0195(5) Uani 1 1 d .
N3 N 0.3017(7) 0.68314(12) 0.56167(11) 0.0229(5) Uani 1 1 d .
C4 C 0.4501(8) 0.66280(16) 0.50589(13) 0.0234(6) Uani 1 1 d .
H4 H 0.4313 0.7002 0.4714 0.028 Uiso 1 1 calc R
N5 N 0.6217(7) 0.59641(13) 0.49253(11) 0.0223(5) Uani 1 1 d .
C6 C 0.6342(7) 0.54687(15) 0.54322(12) 0.0182(5) Uani 1 1 d .
N7 N 0.1770(7) 0.64029(12) 0.66709(10) 0.0198(4) Uani 1 1 d .
N8 N 0.0247(7) 0.71180(14) 0.68114(12) 0.0261(5) Uani 1 1 d .
C9 C -0.0973(8) 0.70238(17) 0.74043(15) 0.0275(7) Uani 1 1 d .
H9 H -0.2163 0.7424 0.7640 0.033 Uiso 1 1 calc R
C10 C -0.0286(8) 0.62521(16) 0.76449(13) 0.0226(6) Uani 1 1 d .
C11 C 0.1466(7) 0.58658(15) 0.71717(12) 0.0203(5) Uani 1 1 d .
H11 H 0.2306 0.5335 0.7184 0.024 Uiso 1 1 calc R
Cl12 Cl -0.1532(2) 0.58705(4) 0.83842(3) 0.02634(17) Uani 1 1 d .
N13 N 0.8160(6) 0.47598(12) 0.53551(10) 0.0192(4) Uani 1 1 d .
N14 N 0.9681(7) 0.45754(14) 0.47744(11) 0.0218(5) Uani 1 1 d .
C15 C 1.1121(8) 0.38790(16) 0.48811(13) 0.0232(6) Uani 1 1 d .
H15 H 1.2414 0.3593 0.4567 0.028 Uiso 1 1 calc R
C16 C 1.0499(8) 0.36113(16) 0.55213(13) 0.0213(6) Uani 1 1 d .
C17 C 0.8604(7) 0.41850(15) 0.58192(12) 0.0203(5) Uani 1 1 d .
H17 H 0.7772 0.4186 0.6254 0.024 Uiso 1 1 calc R
Cl18 Cl 1.1836(2) 0.27318(4) 0.58587(3) 0.02734(17) Uani 1 1 d .
C19 C 0.3997(10) 0.3857(2) 0.85431(15) 0.0353(8) Uani 1 1 d .
H19A H 0.4424 0.3305 0.8676 0.053 Uiso 1 1 calc R
H19B H 0.1536 0.3968 0.8565 0.053 Uiso 1 1 calc R
H19C H 0.5224 0.4219 0.8835 0.053 Uiso 1 1 calc R
C20 C 0.5193(9) 0.39730(17) 0.78792(15) 0.0288(6) Uani 1 1 d .
N21 N 0.6105(9) 0.40605(18) 0.73620(13) 0.0425(8) Uani 1 1 d .

loop_
_atom_site_aniso_label
_atom_site_aniso_U_11
_atom_site_aniso_U_22
_atom_site_aniso_U_33
_atom_site_aniso_U_23
_atom_site_aniso_U_13
_atom_site_aniso_U_12
N1 0.0242(12) 0.0150(9) 0.0185(10) 0.0001(8) -0.0043(9) -0.0011(10)
C2 0.0235(12) 0.0178(11) 0.0172(11) -0.0011(9) -0.0045(12) -0.0041(12)
N3 0.0314(13) 0.0149(10) 0.0222(10) 0.0028(9) -0.0031(10) 0.0006(11)
C4 0.0313(15) 0.0173(12) 0.0215(13) 0.0041(10) -0.0032(12) -0.0021(12)
N5 0.0272(13) 0.0182(10) 0.0216(10) 0.0034(9) -0.0017(10) -0.0033(10)
C6 0.0198(13) 0.0143(11) 0.0205(11) 0.0002(10) -0.0021(11) -0.0040(11)
N7 0.0266(11) 0.0131(9) 0.0198(10) -0.0013(8) -0.0021(10) 0.0028(10)
N8 0.0356(13) 0.0169(10) 0.0258(11) -0.0013(9) 0.0023(11) 0.0070(11)
C9 0.0340(17) 0.0212(12) 0.0271(14) -0.0014(11) 0.0025(12) 0.0040(12)
C10 0.0241(14) 0.0210(12) 0.0227(12) -0.0007(11) -0.0013(12) -0.0019(12)
C11 0.0262(13) 0.0165(11) 0.0182(11) 0.0004(10) -0.0031(11) -0.0004(12)
Cl12 0.0343(4) 0.0245(3) 0.0203(3) -0.0013(2) 0.0022(3) -0.0018(3)
N13 0.0238(11) 0.0161(10) 0.0178(9) 0.0011(8) -0.0011(10) -0.0021(10)
N14 0.0257(12) 0.0207(11) 0.0189(10) 0.0004(9) 0.0017(10) -0.0005(10)
C15 0.0259(16) 0.0203(12) 0.0232(13) -0.0028(11) 0.0000(11) -0.0014(12)
C16 0.0235(14) 0.0171(12) 0.0232(13) 0.0006(10) -0.0022(11) -0.0013(11)
C17 0.0257(13) 0.0171(11) 0.0181(11) 0.0009(10) -0.0002(12) -0.0038(11)
Cl18 0.0337(4) 0.0176(3) 0.0308(3) 0.0025(2) -0.0002(3) 0.0035(3)
C19 0.042(2) 0.0387(16) 0.0251(14) 0.0010(13) -0.0002(13) -0.0116(15)
C20 0.0376(17) 0.0210(13) 0.0278(15) 0.0016(12) -0.0054(14) -0.0008(13)
N21 0.064(2) 0.0362(14) 0.0274(13) 0.0053(12) 0.0052(14) 0.0039(15)

loop_
_atom_type_symbol
_atom_type_description
_atom_type_scat_dispersion_real
_atom_type_scat_dispersion_imag
_atom_type_scat_source
C C 0.0181 0.0091 'International Tables Vol C Tables 4.2.6.8 and 6.1.1.4'
H H 0.0000 0.0000 'International Tables Vol C Tables 4.2.6.8 and 6.1.1.4'
N N 0.0311 0.0180 'International Tables Vol C Tables 4.2.6.8 and 6.1.1.4'
Cl Cl 0.3639 0.7018 'International Tables Vol C Tables 4.2.6.8 and 6.1.1.4'

loop_
_geom_angle_atom_site_label_1
_geom_angle_atom_site_label_2
_geom_angle_atom_site_label_3
_geom_angle
C6 N1 C2 113.4(2)
N1 C2 N3 126.9(2)
N1 C2 N7 115.3(2)
N3 C2 N7 117.8(2)
C4 N3 C2 112.5(2)
N3 C4 H4 116.1
N3 C4 N5 127.9(2)
N5 C4 H4 116.1
C4 N5 C6 112.4(2)
N1 C6 N5 127.0(2)
N1 C6 N13 115.4(2)
N5 C6 N13 117.5(2)
N8 N7 C2 121.1(2)
N8 N7 C11 112.3(2)
C11 N7 C2 126.6(2)
C9 N8 N7 104.3(2)
N8 C9 H9 124.3
N8 C9 C10 111.4(3)
C10 C9 H9 124.3
C9 C10 Cl12 126.7(2)
C11 C10 C9 106.5(2)
C11 C10 Cl12 126.8(2)
N7 C11 H11 127.3
C10 C11 N7 105.5(2)
C10 C11 H11 127.3
N14 N13 C6 120.9(2)
C17 N13 C6 126.0(2)
C17 N13 N14 113.1(2)
C15 N14 N13 104.0(2)
N14 C15 H15 124.3
N14 C15 C16 111.4(2)
C16 C15 H15 124.3
C15 C16 Cl18 126.8(2)
C17 C16 C15 106.7(2)
C17 C16 Cl18 126.5(2)
N13 C17 H17 127.6
C16 C17 N13 104.8(2)
C16 C17 H17 127.6
H19A C19 H19B 109.5
H19A C19 H19C 109.5
H19B C19 H19C 109.5
C20 C19 H19A 109.5
C20 C19 H19B 109.5
C20 C19 H19C 109.5
N21 C20 C19 179.6(4)

loop_
_geom_bond_atom_site_label_1
_geom_bond_atom_site_label_2
_geom_bond_distance
N1 C2 1.329(3)
N1 C6 1.326(3)
C2 N3 1.333(3)
C2 N7 1.391(3)
N3 C4 1.329(4)
C4 H4 0.9500
C4 N5 1.330(4)
N5 C6 1.334(3)
C6 N13 1.395(3)
N7 N8 1.371(3)
N7 C11 1.373(3)
N8 C9 1.317(4)
C9 H9 0.9500
C9 C10 1.413(4)
C10 C11 1.354(4)
C10 Cl12 1.719(3)
C11 H11 0.9500
N13 N14 1.368(3)
N13 C17 1.368(3)
N14 C15 1.316(4)
C15 H15 0.9500
C15 C16 1.411(4)
C16 C17 1.360(4)
C16 Cl18 1.713(3)
C17 H17 0.9500
C19 H19A 0.9800
C19 H19B 0.9800
C19 H19C 0.9800
C19 C20 1.455(4)
C20 N21 1.130(4)

loop_
_geom_hbond_atom_site_label_D
_geom_hbond_atom_site_label_H
_geom_hbond_atom_site_label_A
_geom_hbond_distance_DH
_geom_hbond_distance_HA
_geom_hbond_distance_DA
_geom_hbond_angle_DHA
C17 H17 N21 0.95 2.38 3.322(4) 173.4
